data_4077136
loop_
_publ_author_name
'Russell, J. Monte'
'Sabat, Michal'
'Grimes, Russell N.'

_publ_section_title
;
 Radical Substitution at Boron in Small Cobaltacarboranes. Conversion of
 \h5-C5Me5to \h4-C5Me5R Complexes1
;
_journal_issue 25
_journal_name_full Organometallics
_journal_page_first 5613
_journal_paper_doi 10.1021/om020716y
_journal_volume 21
_journal_year 2002
_chemical_formula_sum 'C28 H52 B4 Co I K O6'
_chemical_formula_weight 752.87
_chemical_name_systematic
;
 [K(18-C-6)] [eta(5)-Cp*Co(2,3-Et2C2B4H3-5-I)]
;
_space_group_IT_number 14
_symmetry_cell_setting monoclinic
_symmetry_space_group_name_Hall '-P 2ybc'
_symmetry_space_group_name_H-M 'P 1 21/c 1'
_atom_sites_solution_hydrogens difmap
_atom_sites_solution_primary direct
_atom_sites_solution_secondary difmap
_audit_conform_dict_location ftp://ftp.iucr.org/pub/cif_core.dic
_audit_conform_dict_name cif_core.dic
_audit_conform_dict_version 2.2
_audit_creation_date 2002-06-05T23:31:02-00:00
_audit_creation_method 'WinGX routine CIF_UPDATE'
_cell_angle_alpha 90
_cell_angle_beta 93.074(2)
_cell_angle_gamma 90
_cell_formula_units_Z 4
_cell_length_a 14.2941(11)
_cell_length_b 11.4066(9)
_cell_length_c 21.3720(16)
_cell_measurement_reflns_used 8233
_cell_measurement_temperature 153(2)
_cell_measurement_theta_max 28.646
_cell_measurement_theta_min 2.285
_cell_volume 3479.6(5)
_computing_cell_refinement 'Bruker SMART'
_computing_data_collection 'Bruker SMART'
_computing_data_reduction 'Bruker SHELXTL'
_computing_molecular_graphics 'Bruker SHELXTL'
_computing_publication_material 'Bruker SHELXTL'
_computing_structure_refinement 'SHELXL-97 (Sheldrick, 1997)'
_computing_structure_solution 'SHELXS-97 (Sheldrick, 1990)'
_diffrn_ambient_temperature 153(2)
_diffrn_measured_fraction_theta_full 0.994
_diffrn_measured_fraction_theta_max 0.994
_diffrn_measurement_device_type 'Bruker SMART APEX CCD area detector'
_diffrn_measurement_method 'phi and omega scans'
_diffrn_radiation_monochromator graphite
_diffrn_radiation_type MoK\a
_diffrn_radiation_wavelength 0.71073
_diffrn_reflns_av_R_equivalents 0.092
_diffrn_reflns_limit_h_max 21
_diffrn_reflns_limit_h_min -21
_diffrn_reflns_limit_k_max 17
_diffrn_reflns_limit_k_min -17
_diffrn_reflns_limit_l_max 32
_diffrn_reflns_limit_l_min -31
_diffrn_reflns_number 47333
_diffrn_reflns_theta_full 32.6
_diffrn_reflns_theta_max 32.6
_diffrn_reflns_theta_min 1.91
_exptl_absorpt_coefficient_mu 1.536
_exptl_absorpt_correction_T_max 0.801932
_exptl_absorpt_correction_T_min 0.709795
_exptl_absorpt_correction_type empirical
_exptl_absorpt_process_details 'SHELXTL SADABS'
_exptl_crystal_colour plate
_exptl_crystal_density_diffrn 1.437
_exptl_crystal_density_meas ?
_exptl_crystal_density_method 'not measured'
_exptl_crystal_description orange
_exptl_crystal_F_000 1548
_exptl_crystal_size_max 0.22
_exptl_crystal_size_mid 0.12
_exptl_crystal_size_min 0.07
_refine_diff_density_max 0.866
_refine_diff_density_min -0.562
_refine_diff_density_rms 0.105
_refine_ls_extinction_coef none
_refine_ls_extinction_method none
_refine_ls_goodness_of_fit_ref 0.702
_refine_ls_hydrogen_treatment all
_refine_ls_matrix_type full
_refine_ls_number_parameters 578
_refine_ls_number_reflns 12640
_refine_ls_number_restraints 0
_refine_ls_restrained_S_all 0.702
_refine_ls_R_factor_all 0.1173
_refine_ls_R_factor_gt 0.0497
_refine_ls_shift/su_max 0
_refine_ls_shift/su_mean 0
_refine_ls_structure_factor_coef Fsqd
_refine_ls_weighting_details 'calc w=1/[\s^2^(Fo^2^)+(0.0190P)^2^+0.0000P] where P=(Fo^2^+2Fc^2^)/3'
_refine_ls_weighting_scheme calc
_refine_ls_wR_factor_gt 0.0677
_refine_ls_wR_factor_ref 0.0765
_reflns_number_gt 5434
_reflns_number_total 12640
_reflns_threshold_expression >2sigma(I)
_cod_data_source_file om020716y.cif
_cod_data_source_block c28h52
_cod_depositor_comments
;
The following automatic conversions were performed:

'_symmetry_cell_setting' value 'Monoclinic' changed to 'monoclinic'
according to /home/saulius/struct/CIF-dictionaries/cif_core.dic
dictionary named 'cif_core.dic' version 2.4.1 from 2010-06-29.

Automatic conversion script
Id: cif_fix_values 1715 2011-07-08 13:25:40Z adriana 

The following automatic conversions were performed:

'_exptl_crystal_density_meas' value 'not measured' was changed to '?'
- the value is perceived as not measured.

Automatic conversion script
Id: cif_fix_values 3008 2015-01-20 13:52:24Z robertas 
;
_cod_original_sg_symbol_H-M P2(1)/c
_cod_database_code 4077136

loop_
_symmetry_equiv_pos_as_xyz
'x, y, z'
'-x, y+1/2, -z+1/2'
'-x, -y, -z'
'x, -y-1/2, z-1/2'

loop_
_atom_site_label
_atom_site_type_symbol
_atom_site_fract_x
_atom_site_fract_y
_atom_site_fract_z
_atom_site_U_iso_or_equiv
_atom_site_adp_type
_atom_site_occupancy
_atom_site_symmetry_multiplicity
_atom_site_calc_flag
I I 0.237219(15) -0.11936(2) 0.413568(10) 0.03580(7) Uani 1 1 d
Co Co 0.24136(3) 0.00475(3) 0.237630(18) 0.02264(10) Uani 1 1 d
K K 0.25613(5) 0.20348(6) 0.46966(3) 0.02960(17) Uani 1 1 d
O1 O 0.43834(16) 0.1628(2) 0.52329(12) 0.0514(7) Uani 1 1 d
O2 O 0.39995(17) 0.3830(2) 0.46866(11) 0.0484(6) Uani 1 1 d
O3 O 0.2203(2) 0.4302(2) 0.41752(11) 0.0512(7) Uani 1 1 d
O4 O 0.06946(17) 0.3153(2) 0.46278(13) 0.0576(8) Uani 1 1 d
O5 O 0.10470(18) 0.1060(2) 0.52987(13) 0.0564(7) Uani 1 1 d
O6 O 0.2875(2) 0.0629(2) 0.57888(11) 0.0504(7) Uani 1 1 d
C2 C 0.3121(2) 0.1631(3) 0.26593(14) 0.0263(7) Uani 1 1 d
C2E C 0.2493(3) 0.3727(3) 0.2563(2) 0.0418(10) Uani 1 1 d
C2M C 0.3230(3) 0.2854(3) 0.23907(19) 0.0361(9) Uani 1 1 d
C3 C 0.3771(2) 0.0678(3) 0.24938(14) 0.0280(7) Uani 1 1 d
C3E C 0.5493(3) 0.1131(5) 0.2387(2) 0.0507(11) Uani 1 1 d
C3M C 0.4551(2) 0.0888(4) 0.20559(18) 0.0390(9) Uani 1 1 d
C4 C 0.1689(2) -0.1478(2) 0.20500(14) 0.0265(7) Uani 1 1 d
C5 C 0.1061(2) -0.0592(3) 0.22373(14) 0.0277(7) Uani 1 1 d
C6 C 0.1168(2) 0.0413(3) 0.18467(14) 0.0265(7) Uani 1 1 d
C7 C 0.1881(2) 0.0169(3) 0.14354(14) 0.0296(8) Uani 1 1 d
C8 C 0.2213(2) -0.0998(3) 0.15705(14) 0.0288(7) Uani 1 1 d
C9 C 0.1802(3) -0.2662(3) 0.2339(2) 0.0369(9) Uani 1 1 d
C10 C 0.0371(3) -0.0685(4) 0.2735(2) 0.0373(9) Uani 1 1 d
C11 C 0.0614(3) 0.1516(3) 0.1878(2) 0.0414(10) Uani 1 1 d
C12 C 0.2229(3) 0.0961(4) 0.09376(19) 0.0432(10) Uani 1 1 d
C13 C 0.2969(3) -0.1604(4) 0.1236(2) 0.0463(11) Uani 1 1 d
C14 C 0.5026(3) 0.2576(5) 0.5260(3) 0.0655(15) Uani 1 1 d
C15 C 0.4889(3) 0.3301(5) 0.4691(3) 0.0690(16) Uani 1 1 d
C16 C 0.3819(4) 0.4565(4) 0.4150(2) 0.0654(15) Uani 1 1 d
C17 C 0.2925(5) 0.5149(4) 0.4197(2) 0.0702(16) Uani 1 1 d
C18 C 0.1291(5) 0.4794(5) 0.4133(3) 0.086(2) Uani 1 1 d
C19 C 0.0596(4) 0.3831(6) 0.4076(3) 0.0867(19) Uani 1 1 d
C20 C 0.0034(3) 0.2200(6) 0.4651(4) 0.086(2) Uani 1 1 d
C21 C 0.0169(4) 0.1576(6) 0.5254(3) 0.0810(19) Uani 1 1 d
C22 C 0.1256(4) 0.0516(5) 0.5899(2) 0.0711(17) Uani 1 1 d
C23 C 0.2128(5) -0.0131(4) 0.5886(2) 0.0743(17) Uani 1 1 d
C24 C 0.3759(4) 0.0038(4) 0.5772(2) 0.0729(17) Uani 1 1 d
C25 C 0.4514(4) 0.0930(4) 0.5770(2) 0.0637(14) Uani 1 1 d
B4 B 0.3683(3) -0.0442(3) 0.28939(17) 0.0286(9) Uani 1 1 d
B5 B 0.2827(2) -0.0121(3) 0.33410(17) 0.0274(8) Uani 1 1 d
B6 B 0.2454(2) 0.1208(3) 0.31602(16) 0.0274(8) Uani 1 1 d
B7 B 0.3690(3) 0.0961(3) 0.32940(17) 0.0306(9) Uani 1 1 d
H2EA H 0.187(2) 0.345(2) 0.2425(13) 0.034(9) Uiso 1 1 d
H2EB H 0.244(2) 0.386(3) 0.2991(15) 0.041(10) Uiso 1 1 d
H2EC H 0.2570(18) 0.451(3) 0.2387(13) 0.027(8) Uiso 1 1 d
H2MA H 0.381(2) 0.324(3) 0.2533(14) 0.043(10) Uiso 1 1 d
H2MB H 0.3197(19) 0.279(2) 0.1968(14) 0.029(9) Uiso 1 1 d
H3EA H 0.600(2) 0.124(3) 0.2093(16) 0.066(12) Uiso 1 1 d
H3EB H 0.567(3) 0.037(4) 0.2558(19) 0.087(16) Uiso 1 1 d
H3EC H 0.544(2) 0.184(3) 0.2648(17) 0.067(13) Uiso 1 1 d
H3MA H 0.443(2) 0.157(3) 0.1782(14) 0.037(10) Uiso 1 1 d
H3MB H 0.465(2) 0.019(3) 0.1802(14) 0.041(10) Uiso 1 1 d
H4 H 0.4232(18) -0.111(2) 0.2910(12) 0.030(8) Uiso 1 1 d
H6A H 0.096(2) 0.217(3) 0.1695(15) 0.053(11) Uiso 1 1 d
H6B H 0.054(3) 0.179(3) 0.2258(19) 0.080(16) Uiso 1 1 d
H6C H 0.004(2) 0.146(3) 0.1624(14) 0.046(10) Uiso 1 1 d
H7 H 0.4233(19) 0.143(2) 0.3570(13) 0.038(9) Uiso 1 1 d
H8A H 0.333(2) -0.213(3) 0.1473(16) 0.058(13) Uiso 1 1 d
H8B H 0.349(2) -0.111(3) 0.1142(16) 0.062(12) Uiso 1 1 d
H8C H 0.269(2) -0.204(3) 0.0861(17) 0.069(12) Uiso 1 1 d
H9 H 0.1963(18) 0.179(2) 0.3369(13) 0.033(8) Uiso 1 1 d
H9A H 0.166(2) -0.269(3) 0.2743(15) 0.038(10) Uiso 1 1 d
H9B H 0.132(2) -0.318(3) 0.2143(15) 0.054(11) Uiso 1 1 d
H9C H 0.242(2) -0.300(3) 0.2302(15) 0.055(11) Uiso 1 1 d
H10A H 0.023(2) 0.002(3) 0.2916(17) 0.066(13) Uiso 1 1 d
H10B H 0.053(2) -0.121(3) 0.3058(15) 0.042(10) Uiso 1 1 d
H10C H -0.021(2) -0.096(3) 0.2574(15) 0.060(12) Uiso 1 1 d
H12A H 0.292(3) 0.075(3) 0.0855(16) 0.070(13) Uiso 1 1 d
H12B H 0.222(2) 0.171(3) 0.1026(15) 0.043(11) Uiso 1 1 d
H12C H 0.188(2) 0.088(3) 0.0566(17) 0.067(13) Uiso 1 1 d
H14A H 0.567(3) 0.226(4) 0.5290(19) 0.110(17) Uiso 1 1 d
H14B H 0.488(2) 0.305(3) 0.5630(15) 0.047(10) Uiso 1 1 d
H15A H 0.533(3) 0.392(3) 0.4700(17) 0.071(13) Uiso 1 1 d
H15B H 0.486(2) 0.284(3) 0.4334(18) 0.072(13) Uiso 1 1 d
H16A H 0.380(2) 0.408(3) 0.3773(16) 0.057(12) Uiso 1 1 d
H16B H 0.431(3) 0.515(3) 0.4124(17) 0.084(14) Uiso 1 1 d
H17A H 0.287(2) 0.557(3) 0.4553(16) 0.053(12) Uiso 1 1 d
H17B H 0.280(2) 0.572(3) 0.3851(18) 0.071(13) Uiso 1 1 d
H18A H 0.127(3) 0.534(3) 0.3775(19) 0.087(15) Uiso 1 1 d
H18B H 0.128(3) 0.529(3) 0.4470(17) 0.062(14) Uiso 1 1 d
H19A H 0.008(4) 0.427(5) 0.407(2) 0.14(2) Uiso 1 1 d
H19B H 0.065(3) 0.331(4) 0.373(2) 0.12(2) Uiso 1 1 d
H20A H 0.015(3) 0.173(3) 0.4317(19) 0.073(15) Uiso 1 1 d
H20B H -0.051(3) 0.245(3) 0.4583(18) 0.072(14) Uiso 1 1 d
H21A H 0.013(3) 0.211(3) 0.5506(18) 0.066(15) Uiso 1 1 d
H21B H -0.034(3) 0.100(3) 0.5295(17) 0.073(13) Uiso 1 1 d
H22A H 0.061(3) 0.016(4) 0.5924(19) 0.101(17) Uiso 1 1 d
H22B H 0.1330(19) 0.110(3) 0.6215(14) 0.036(9) Uiso 1 1 d
H23A H 0.221(2) -0.055(3) 0.6260(15) 0.039(10) Uiso 1 1 d
H23B H 0.214(2) -0.068(3) 0.5569(15) 0.043(10) Uiso 1 1 d
H24A H 0.377(2) -0.039(3) 0.5410(14) 0.031(9) Uiso 1 1 d
H24B H 0.373(3) -0.050(3) 0.6135(18) 0.083(14) Uiso 1 1 d
H25A H 0.444(2) 0.139(3) 0.6158(16) 0.057(12) Uiso 1 1 d
H25B H 0.517(3) 0.045(4) 0.5791(18) 0.101(15) Uiso 1 1 d

loop_
_atom_site_aniso_label
_atom_site_aniso_U_11
_atom_site_aniso_U_22
_atom_site_aniso_U_33
_atom_site_aniso_U_23
_atom_site_aniso_U_13
_atom_site_aniso_U_12
I 0.03691(13) 0.04210(13) 0.02872(12) 0.00719(11) 0.00471(9) -0.00084(12)
Co 0.0218(2) 0.0253(2) 0.0207(2) -0.00159(19) 0.00082(17) -0.00244(19)
K 0.0276(4) 0.0320(4) 0.0291(4) 0.0042(3) -0.0003(3) -0.0017(3)
O1 0.0430(16) 0.0551(17) 0.0537(17) -0.0163(14) -0.0186(13) 0.0141(14)
O2 0.0449(16) 0.0587(17) 0.0432(15) -0.0083(14) 0.0182(12) -0.0224(14)
O3 0.081(2) 0.0320(14) 0.0394(15) 0.0032(12) -0.0058(14) 0.0072(15)
O4 0.0413(16) 0.0676(19) 0.0611(19) -0.0171(16) -0.0227(14) 0.0074(15)
O5 0.0479(17) 0.0546(18) 0.070(2) -0.0192(16) 0.0290(15) -0.0142(14)
O6 0.081(2) 0.0313(14) 0.0383(16) 0.0063(12) -0.0018(14) -0.0049(15)
C2 0.0270(18) 0.0251(17) 0.0264(18) -0.0039(14) -0.0015(14) -0.0034(14)
C2E 0.057(3) 0.024(2) 0.043(3) 0.005(2) -0.011(2) 0.003(2)
C2M 0.041(2) 0.030(2) 0.036(2) 0.0054(18) -0.0030(19) -0.0078(18)
C3 0.0200(17) 0.040(2) 0.0236(17) 0.0001(15) 0.0009(14) -0.0049(15)
C3E 0.027(2) 0.057(3) 0.069(3) -0.008(3) 0.013(2) -0.006(2)
C3M 0.032(2) 0.046(3) 0.040(2) 0.003(2) 0.0073(18) -0.0018(18)
C4 0.0291(18) 0.0222(18) 0.0278(18) -0.0045(14) -0.0029(14) -0.0029(14)
C5 0.0258(18) 0.0297(18) 0.0275(18) -0.0032(15) -0.0008(14) -0.0083(15)
C6 0.0251(18) 0.0248(17) 0.0289(18) -0.0051(14) -0.0050(14) -0.0004(14)
C7 0.0312(19) 0.0321(19) 0.0250(18) -0.0014(15) -0.0030(14) -0.0040(15)
C8 0.0244(17) 0.037(2) 0.0247(17) -0.0077(15) -0.0020(14) -0.0014(15)
C9 0.038(2) 0.032(2) 0.041(2) 0.0014(19) 0.006(2) -0.0018(19)
C10 0.024(2) 0.039(2) 0.050(3) -0.001(2) 0.0072(19) -0.0053(18)
C11 0.036(2) 0.033(2) 0.054(3) 0.000(2) -0.011(2) -0.0001(18)
C12 0.058(3) 0.046(3) 0.025(2) 0.0036(19) -0.0055(19) -0.004(2)
C13 0.048(3) 0.047(3) 0.045(3) -0.015(2) 0.015(2) -0.004(2)
C14 0.027(2) 0.093(4) 0.077(4) -0.050(3) -0.003(2) 0.000(2)
C15 0.044(3) 0.104(4) 0.062(3) -0.047(3) 0.020(3) -0.036(3)
C16 0.104(4) 0.058(3) 0.036(3) -0.002(2) 0.018(3) -0.051(3)
C17 0.133(5) 0.038(3) 0.041(3) 0.003(2) 0.015(3) -0.010(3)
C18 0.137(6) 0.063(4) 0.057(4) 0.012(3) -0.008(4) 0.059(4)
C19 0.081(4) 0.093(5) 0.081(4) -0.023(4) -0.040(3) 0.048(4)
C20 0.023(3) 0.094(5) 0.138(6) -0.069(5) -0.018(3) 0.004(3)
C21 0.054(3) 0.084(4) 0.107(5) -0.053(4) 0.027(3) -0.037(3)
C22 0.109(5) 0.065(3) 0.044(3) -0.021(3) 0.045(3) -0.047(3)
C23 0.156(6) 0.046(3) 0.024(2) -0.002(2) 0.029(3) -0.004(3)
C24 0.125(5) 0.044(3) 0.046(3) 0.000(3) -0.025(3) 0.039(3)
C25 0.070(3) 0.052(3) 0.065(3) -0.014(3) -0.029(3) 0.027(3)
B4 0.025(2) 0.030(2) 0.032(2) 0.0008(18) -0.0012(17) 0.0004(17)
B5 0.025(2) 0.029(2) 0.028(2) 0.0009(17) 0.0005(16) -0.0056(17)
B6 0.026(2) 0.033(2) 0.0223(19) -0.0012(18) -0.0057(15) 0.0012(19)
B7 0.034(2) 0.031(2) 0.025(2) -0.0019(17) -0.0054(17) -0.0012(18)

loop_
_atom_type_symbol
_atom_type_description
_atom_type_scat_dispersion_real
_atom_type_scat_dispersion_imag
_atom_type_scat_source
C C 0.0033 0.0016 'International Tables Vol C Tables 4.2.6.8 and 6.1.1.4'
H H 0 0 'International Tables Vol C Tables 4.2.6.8 and 6.1.1.4'
B B 0.0013 0.0007 'International Tables Vol C Tables 4.2.6.8 and 6.1.1.4'
O O 0.0106 0.006 'International Tables Vol C Tables 4.2.6.8 and 6.1.1.4'
K K 0.2009 0.2494 'International Tables Vol C Tables 4.2.6.8 and 6.1.1.4'
Co Co 0.3494 0.9721 'International Tables Vol C Tables 4.2.6.8 and 6.1.1.4'
I I -0.4742 1.8119 'International Tables Vol C Tables 4.2.6.8 and 6.1.1.4'

loop_
_geom_angle_atom_site_label_1
_geom_angle_atom_site_label_2
_geom_angle_atom_site_label_3
_geom_angle
B5 I K 72.20(9)
C3 Co C5 178.68(12)
C3 Co C6 139.29(12)
C5 Co C6 40.10(11)
C3 Co C8 112.45(12)
C5 Co C8 66.29(12)
C6 Co C8 66.20(11)
C3 Co C7 112.27(12)
C5 Co C7 66.54(12)
C6 Co C7 39.06(11)
C8 Co C7 39.85(11)
C3 Co B5 72.74(12)
C5 Co B5 108.45(13)
C6 Co B5 136.51(13)
C8 Co B5 139.75(13)
C7 Co B5 174.95(13)
C3 Co C4 139.58(12)
C5 Co C4 39.64(11)
C6 Co C4 66.48(11)
C8 Co C4 39.04(11)
C7 Co C4 66.27(12)
B5 Co C4 110.52(12)
C3 Co B6 72.76(13)
C5 Co B6 108.46(13)
C6 Co B6 106.66(13)
C8 Co B6 172.86(13)
C7 Co B6 134.32(13)
B5 Co B6 45.49(13)
C4 Co B6 139.33(13)
C3 Co C2 41.22(11)
C5 Co C2 139.47(12)
C6 Co C2 111.04(11)
C8 Co C2 138.72(12)
C7 Co C2 110.69(12)
B5 Co C2 72.48(12)
C4 Co C2 176.94(11)
B6 Co C2 42.47(12)
C3 Co B4 42.95(13)
C5 Co B4 137.57(13)
C6 Co B4 176.20(13)
C8 Co B4 110.40(13)
C7 Co B4 139.21(13)
B5 Co B4 44.99(13)
C4 Co B4 109.86(13)
B6 Co B4 76.73(14)
C2 Co B4 72.58(13)
O5 K O1 117.75(9)
O5 K O6 59.51(9)
O1 K O6 58.26(8)
O5 K O3 114.30(9)
O1 K O3 116.72(8)
O6 K O3 148.00(7)
O5 K O2 147.87(7)
O1 K O2 58.75(8)
O6 K O2 108.82(8)
O3 K O2 57.98(8)
O5 K O4 58.47(9)
O1 K O4 154.30(7)
O6 K O4 112.72(9)
O3 K O4 56.35(8)
O2 K O4 109.46(8)
O5 K B6 109.62(8)
O1 K B6 109.74(8)
O6 K B6 129.07(8)
O3 K B6 82.92(8)
O2 K B6 100.56(8)
O4 K B6 94.45(8)
O5 K I 73.91(5)
O1 K I 90.98(5)
O6 K I 73.98(5)
O3 K I 137.08(5)
O2 K I 134.86(5)
O4 K I 110.30(5)
B6 K I 56.02(6)
C25 O1 C14 110.1(4)
C25 O1 K 120.3(3)
C14 O1 K 118.2(3)
C15 O2 C16 112.4(4)
C15 O2 K 109.7(3)
C16 O2 K 108.8(2)
C17 O3 C18 113.5(4)
C17 O3 K 119.5(3)
C18 O3 K 122.0(3)
C19 O4 C20 113.9(5)
C19 O4 K 109.2(3)
C20 O4 K 105.3(3)
C21 O5 C22 112.9(4)
C21 O5 K 121.2(3)
C22 O5 K 116.7(3)
C23 O6 C24 113.1(4)
C23 O6 K 112.5(3)
C24 O6 K 110.2(3)
C3 C2 C2M 120.2(3)
C3 C2 B6 110.7(3)
C2M C2 B6 128.8(3)
C3 C2 B7 65.7(2)
C2M C2 B7 130.6(3)
B6 C2 B7 66.4(2)
C3 C2 Co 66.88(15)
C2M C2 Co 136.4(2)
B6 C2 Co 68.50(17)
B7 C2 Co 92.53(18)
C2E C2M C2 115.2(3)
C2 C3 C3M 121.5(3)
C2 C3 B4 113.8(3)
C3M C3 B4 123.8(3)
C2 C3 B7 63.7(2)
C3M C3 B7 131.7(3)
B4 C3 B7 66.4(2)
C2 C3 Co 71.90(16)
C3M C3 Co 134.2(2)
B4 C3 Co 71.17(18)
B7 C3 Co 94.11(18)
C3 C3M C3E 114.0(3)
C8 C4 C5 107.2(3)
C8 C4 C9 127.0(3)
C5 C4 C9 125.6(3)
C8 C4 Co 69.66(16)
C5 C4 Co 68.30(16)
C9 C4 Co 124.5(2)
C4 C5 C6 108.4(3)
C4 C5 C10 126.9(3)
C6 C5 C10 124.6(3)
C4 C5 Co 72.06(17)
C6 C5 Co 70.95(17)
C10 C5 Co 124.7(2)
C7 C6 C5 108.0(3)
C7 C6 C11 126.8(3)
C5 C6 C11 125.2(3)
C7 C6 Co 71.09(17)
C5 C6 Co 68.95(17)
C11 C6 Co 125.5(2)
C6 C7 C8 107.4(3)
C6 C7 C12 127.0(3)
C8 C7 C12 125.6(3)
C6 C7 Co 69.86(17)
C8 C7 Co 69.53(17)
C12 C7 Co 126.7(2)
C4 C8 C7 108.8(3)
C4 C8 C13 126.3(3)
C7 C8 C13 124.8(3)
C4 C8 Co 71.30(17)
C7 C8 Co 70.62(17)
C13 C8 Co 125.7(2)
O1 C14 C15 109.7(4)
O2 C15 C14 109.0(4)
O2 C16 C17 109.6(4)
O3 C17 C16 109.2(4)
O3 C18 C19 108.8(4)
O4 C19 C18 107.5(4)
O4 C20 C21 109.8(4)
O5 C21 C20 109.9(5)
O5 C22 C23 109.8(4)
O6 C23 C22 110.6(4)
O6 C24 C25 108.6(4)
O1 C25 C24 109.1(4)
C3 B4 B5 102.9(3)
C3 B4 B7 62.2(2)
B5 B4 B7 60.7(2)
C3 B4 Co 65.88(17)
B5 B4 Co 66.68(18)
B7 B4 Co 89.8(2)
B4 B5 B6 108.2(3)
B4 B5 B7 64.7(2)
B6 B5 B7 63.8(2)
B4 B5 Co 68.33(18)
B6 B5 Co 67.60(18)
B7 B5 Co 92.35(19)
B4 B5 I 125.7(2)
B6 B5 I 125.7(2)
B7 B5 I 132.0(2)
Co B5 I 135.66(17)
C2 B6 B5 104.2(3)
C2 B6 B7 61.5(2)
B5 B6 B7 60.9(2)
C2 B6 Co 69.02(17)
B5 B6 Co 66.92(18)
B7 B6 Co 90.7(2)
C2 B6 K 125.6(2)
B5 B6 K 91.80(18)
B7 B6 K 84.10(17)
Co B6 K 157.70(16)
C2 B7 B5 93.1(2)
C2 B7 C3 50.60(17)
B5 B7 C3 90.6(2)
C2 B7 B6 52.16(18)
B5 B7 B6 55.3(2)
C3 B7 B6 89.4(2)
C2 B7 B4 91.7(2)
B5 B7 B4 54.54(19)
C3 B7 B4 51.39(18)
B6 B7 B4 94.8(2)

loop_
_geom_bond_atom_site_label_1
_geom_bond_atom_site_label_2
_geom_bond_distance
I B5 2.219(3)
I K 3.8777(8)
Co C3 2.072(3)
Co C5 2.073(3)
Co C6 2.100(3)
Co C8 2.101(3)
Co C7 2.116(3)
Co B5 2.123(4)
Co C4 2.123(3)
Co B6 2.133(4)
Co C2 2.141(3)
Co B4 2.148(4)
K O5 2.806(2)
K O1 2.827(2)
K O6 2.847(2)
K O3 2.851(2)
K O2 2.903(2)
K O4 2.954(2)
K B6 3.412(4)
O1 C25 1.402(5)
O1 C14 1.417(5)
O2 C15 1.407(5)
O2 C16 1.433(5)
O3 C17 1.413(5)
O3 C18 1.417(6)
O4 C19 1.410(6)
O4 C20 1.442(6)
O5 C21 1.385(6)
O5 C22 1.443(5)
O6 C23 1.400(5)
O6 C24 1.435(5)
C2 C3 1.484(4)
C2 C2M 1.520(4)
C2 B6 1.548(4)
C2 B7 1.722(5)
C2E C2M 1.509(5)
C3 C3M 1.513(4)
C3 B4 1.547(5)
C3 B7 1.750(5)
C3E C3M 1.513(5)
C4 C8 1.412(4)
C4 C5 1.424(4)
C4 C9 1.490(4)
C5 C6 1.431(4)
C5 C10 1.492(4)
C6 C7 1.409(4)
C6 C11 1.490(5)
C7 C8 1.437(4)
C7 C12 1.500(5)
C8 C13 1.496(5)
C14 C15 1.474(7)
C16 C17 1.450(7)
C18 C19 1.482(8)
C20 C21 1.475(8)
C22 C23 1.449(7)
C24 C25 1.483(7)
B4 B5 1.634(5)
B4 B7 1.814(5)
B5 B6 1.646(5)
B5 B7 1.750(5)
B6 B7 1.796(5)

loop_
_geom_torsion_atom_site_label_1
_geom_torsion_atom_site_label_2
_geom_torsion_atom_site_label_3
_geom_torsion_atom_site_label_4
_geom_torsion
B5 I K O5 145.04(12)
B5 I K O1 -96.30(11)
B5 I K O6 -152.78(11)
B5 I K O3 36.45(13)
B5 I K O2 -51.94(12)
B5 I K O4 98.43(11)
B5 I K B6 17.02(12)
O5 K O1 C25 2.0(3)
O6 K O1 C25 0.1(3)
O3 K O1 C25 143.7(3)
O2 K O1 C25 145.1(3)
O4 K O1 C25 76.3(3)
B6 K O1 C25 -124.3(3)
I K O1 C25 -70.3(3)
O5 K O1 C14 -137.8(3)
O6 K O1 C14 -139.6(3)
O3 K O1 C14 4.0(3)
O2 K O1 C14 5.3(3)
O4 K O1 C14 -63.4(4)
B6 K O1 C14 95.9(3)
I K O1 C14 149.9(3)
O5 K O2 C15 121.3(3)
O1 K O2 C15 28.0(3)
O6 K O2 C15 59.0(3)
O3 K O2 C15 -153.5(3)
O4 K O2 C15 -177.4(3)
B6 K O2 C15 -78.8(3)
I K O2 C15 -26.9(3)
O5 K O2 C16 -115.5(3)
O1 K O2 C16 151.2(3)
O6 K O2 C16 -177.7(3)
O3 K O2 C16 -30.2(3)
O4 K O2 C16 -54.2(3)
B6 K O2 C16 44.5(3)
I K O2 C16 96.4(3)
O5 K O3 C17 143.0(3)
O1 K O3 C17 -0.1(3)
O6 K O3 C17 72.1(3)
O2 K O3 C17 -1.5(3)
O4 K O3 C17 151.2(3)
B6 K O3 C17 -108.6(3)
I K O3 C17 -124.8(3)
O5 K O3 C18 -10.2(4)
O1 K O3 C18 -153.2(3)
O6 K O3 C18 -81.1(4)
O2 K O3 C18 -154.6(4)
O4 K O3 C18 -2.0(3)
B6 K O3 C18 98.2(4)
I K O3 C18 82.0(4)
O5 K O4 C19 -154.5(3)
O1 K O4 C19 116.4(4)
O6 K O4 C19 179.9(3)
O3 K O4 C19 34.3(3)
O2 K O4 C19 58.7(3)
B6 K O4 C19 -44.2(3)
I K O4 C19 -99.5(3)
O5 K O4 C20 -31.8(3)
O1 K O4 C20 -120.9(4)
O6 K O4 C20 -57.4(4)
O3 K O4 C20 157.0(4)
O2 K O4 C20 -178.6(3)
B6 K O4 C20 78.5(4)
I K O4 C20 23.2(4)
O1 K O5 C21 152.0(3)
O6 K O5 C21 153.8(3)
O3 K O5 C21 9.3(3)
O2 K O5 C21 77.3(4)
O4 K O5 C21 1.3(3)
B6 K O5 C21 -81.7(3)
I K O5 C21 -125.6(3)
O1 K O5 C22 7.5(3)
O6 K O5 C22 9.3(3)
O3 K O5 C22 -135.2(3)
O2 K O5 C22 -67.2(3)
O4 K O5 C22 -143.2(3)
B6 K O5 C22 133.8(3)
I K O5 C22 89.9(3)
O5 K O6 C23 23.0(3)
O1 K O6 C23 -158.9(3)
O3 K O6 C23 110.7(3)
O2 K O6 C23 169.9(3)
O4 K O6 C23 48.3(3)
B6 K O6 C23 -68.3(3)
I K O6 C23 -57.4(3)
O5 K O6 C24 150.2(3)
O1 K O6 C24 -31.7(3)
O3 K O6 C24 -122.2(3)
O2 K O6 C24 -62.9(3)
O4 K O6 C24 175.5(3)
B6 K O6 C24 58.8(3)
I K O6 C24 69.7(3)
C5 Co C2 C3 -178.28(18)
C6 Co C2 C3 -142.50(17)
C8 Co C2 C3 -65.0(2)
C7 Co C2 C3 -100.58(18)
B5 Co C2 C3 83.58(19)
C4 Co C2 C3 -107(2)
B6 Co C2 C3 125.5(2)
B4 Co C2 C3 36.29(18)
C3 Co C2 C2M 110.2(4)
C5 Co C2 C2M -68.0(4)
C6 Co C2 C2M -32.3(4)
C8 Co C2 C2M 45.2(4)
C7 Co C2 C2M 9.7(4)
B5 Co C2 C2M -166.2(4)
C4 Co C2 C2M 3(2)
B6 Co C2 C2M -124.3(4)
B4 Co C2 C2M 146.5(4)
C3 Co C2 B6 -125.5(2)
C5 Co C2 B6 56.2(3)
C6 Co C2 B6 91.99(19)
C8 Co C2 B6 169.45(19)
C7 Co C2 B6 133.91(18)
B5 Co C2 B6 -41.93(19)
C4 Co C2 B6 128(2)
B4 Co C2 B6 -89.2(2)
C3 Co C2 B7 -62.2(2)
C5 Co C2 B7 119.6(2)
C6 Co C2 B7 155.35(17)
C8 Co C2 B7 -127.2(2)
C7 Co C2 B7 -162.73(17)
B5 Co C2 B7 21.43(18)
C4 Co C2 B7 -169(2)
B6 Co C2 B7 63.4(2)
B4 Co C2 B7 -25.87(18)
C3 C2 C2M C2E 176.5(3)
B6 C2 C2M C2E -10.2(5)
B7 C2 C2M C2E -100.9(4)
Co C2 C2M C2E 89.2(4)
C2M C2 C3 C3M -0.2(4)
B6 C2 C3 C3M -174.7(3)
B7 C2 C3 C3M -124.5(3)
Co C2 C3 C3M 131.2(3)
C2M C2 C3 B4 169.5(3)
B6 C2 C3 B4 -5.0(4)
B7 C2 C3 B4 45.2(3)
Co C2 C3 B4 -59.0(2)
C2M C2 C3 B7 124.3(3)
B6 C2 C3 B7 -50.2(2)
Co C2 C3 B7 -104.22(18)
C2M C2 C3 Co -131.5(3)
B6 C2 C3 Co 54.1(2)
B7 C2 C3 Co 104.22(18)
C5 Co C3 C2 122(6)
C6 Co C3 C2 60.6(2)
C8 Co C3 C2 139.68(17)
C7 Co C3 C2 96.43(18)
B5 Co C3 C2 -82.89(18)
C4 Co C3 C2 175.48(18)
B6 Co C3 C2 -35.14(17)
B4 Co C3 C2 -124.0(3)
C5 Co C3 C3M 6(6)
C6 Co C3 C3M -56.1(4)
C8 Co C3 C3M 23.0(4)
C7 Co C3 C3M -20.3(4)
B5 Co C3 C3M 160.4(4)
C4 Co C3 C3M 58.8(4)
B6 Co C3 C3M -151.8(4)
C2 Co C3 C3M -116.7(4)
B4 Co C3 C3M 119.3(4)
C5 Co C3 B4 -114(6)
C6 Co C3 B4 -175.4(2)
C8 Co C3 B4 -96.3(2)
C7 Co C3 B4 -139.55(19)
B5 Co C3 B4 41.13(19)
C4 Co C3 B4 -60.5(3)
B6 Co C3 B4 88.9(2)
C2 Co C3 B4 124.0(3)
C5 Co C3 B7 -18E1(10)
C6 Co C3 B7 121.2(2)
C8 Co C3 B7 -159.70(17)
C7 Co C3 B7 157.06(17)
B5 Co C3 B7 -22.27(18)
C4 Co C3 B7 -123.9(2)
B6 Co C3 B7 25.49(18)
C2 Co C3 B7 60.6(2)
B4 Co C3 B7 -63.4(2)
C2 C3 C3M C3E 97.0(4)
B4 C3 C3M C3E -71.7(5)
B7 C3 C3M C3E 15.6(6)
Co C3 C3M C3E -168.0(3)
C3 Co C4 C8 -59.1(3)
C5 Co C4 C8 119.2(3)
C6 Co C4 C8 80.67(19)
C7 Co C4 C8 37.88(17)
B5 Co C4 C8 -146.34(19)
B6 Co C4 C8 169.1(2)
C2 Co C4 C8 44(2)
B4 Co C4 C8 -98.2(2)
C3 Co C4 C5 -178.34(19)
C6 Co C4 C5 -38.52(17)
C8 Co C4 C5 -119.2(3)
C7 Co C4 C5 -81.32(19)
B5 Co C4 C5 94.5(2)
B6 Co C4 C5 50.0(3)
C2 Co C4 C5 -75(2)
B4 Co C4 C5 142.58(19)
C3 Co C4 C9 62.5(4)
C5 Co C4 C9 -119.2(4)
C6 Co C4 C9 -157.7(3)
C8 Co C4 C9 121.7(4)
C7 Co C4 C9 159.5(3)
B5 Co C4 C9 -24.7(3)
B6 Co C4 C9 -69.2(4)
C2 Co C4 C9 166(2)
B4 Co C4 C9 23.4(3)
C8 C4 C5 C6 3.0(3)
C9 C4 C5 C6 179.7(3)
Co C4 C5 C6 62.0(2)
C8 C4 C5 C10 -179.3(3)
C9 C4 C5 C10 -2.6(5)
Co C4 C5 C10 -120.4(3)
C8 C4 C5 Co -59.0(2)
C9 C4 C5 Co 117.7(3)
C3 Co C5 C4 55(6)
C6 Co C5 C4 117.6(3)
C8 Co C5 C4 36.91(17)
C7 Co C5 C4 80.57(19)
B5 Co C5 C4 -100.17(19)
B6 Co C5 C4 -148.27(19)
C2 Co C5 C4 175.45(18)
B4 Co C5 C4 -57.9(3)
C3 Co C5 C6 -63(6)
C8 Co C5 C6 -80.64(19)
C7 Co C5 C6 -36.98(17)
B5 Co C5 C6 142.28(18)
C4 Co C5 C6 -117.6(3)
B6 Co C5 C6 94.18(19)
C2 Co C5 C6 57.9(2)
B4 Co C5 C6 -175.4(2)
C3 Co C5 C10 18E1(10)
C6 Co C5 C10 -119.5(4)
C8 Co C5 C10 159.9(3)
C7 Co C5 C10 -156.5(3)
B5 Co C5 C10 22.8(3)
C4 Co C5 C10 123.0(4)
B6 Co C5 C10 -25.3(3)
C2 Co C5 C10 -61.6(4)
B4 Co C5 C10 65.1(4)
C4 C5 C6 C7 -2.1(3)
C10 C5 C6 C7 -179.8(3)
Co C5 C6 C7 60.6(2)
C4 C5 C6 C11 178.0(3)
C10 C5 C6 C11 0.3(5)
Co C5 C6 C11 -119.3(3)
C4 C5 C6 Co -62.7(2)
C10 C5 C6 Co 119.6(3)
C3 Co C6 C7 59.3(3)
C5 Co C6 C7 -118.9(3)
C8 Co C6 C7 -37.99(17)
B5 Co C6 C7 -176.34(19)
C4 Co C6 C7 -80.78(19)
B6 Co C6 C7 142.06(19)
C2 Co C6 C7 97.28(19)
B4 Co C6 C7 -65(2)
C3 Co C6 C5 178.19(19)
C8 Co C6 C5 80.87(19)
C7 Co C6 C5 118.9(3)
B5 Co C6 C5 -57.5(2)
C4 Co C6 C5 38.08(17)
B6 Co C6 C5 -99.07(19)
C2 Co C6 C5 -143.86(18)
B4 Co C6 C5 54(2)
C3 Co C6 C11 -62.9(4)
C5 Co C6 C11 118.9(4)
C8 Co C6 C11 -160.2(3)
C7 Co C6 C11 -122.2(4)
B5 Co C6 C11 61.4(4)
C4 Co C6 C11 157.0(3)
B6 Co C6 C11 19.8(3)
C2 Co C6 C11 -24.9(3)
B4 Co C6 C11 172.8(19)
C5 C6 C7 C8 0.4(3)
C11 C6 C7 C8 -179.7(3)
Co C6 C7 C8 59.6(2)
C5 C6 C7 C12 179.4(3)
C11 C6 C7 C12 -0.7(5)
Co C6 C7 C12 -121.4(3)
C5 C6 C7 Co -59.3(2)
C11 C6 C7 Co 120.6(3)
C3 Co C7 C6 -142.68(18)
C5 Co C7 C6 37.95(18)
C8 Co C7 C6 118.5(3)
B5 Co C7 C6 30.0(15)
C4 Co C7 C6 81.37(19)
B6 Co C7 C6 -55.4(3)
C2 Co C7 C6 -98.26(19)
B4 Co C7 C6 174.7(2)
C3 Co C7 C8 98.82(19)
C5 Co C7 C8 -80.55(19)
C6 Co C7 C8 -118.5(3)
B5 Co C7 C8 -88.5(15)
C4 Co C7 C8 -37.12(17)
B6 Co C7 C8 -173.91(19)
C2 Co C7 C8 143.25(17)
B4 Co C7 C8 56.2(3)
C3 Co C7 C12 -20.9(4)
C5 Co C7 C12 159.7(4)
C6 Co C7 C12 121.8(4)
C8 Co C7 C12 -119.7(4)
B5 Co C7 C12 151.7(14)
C4 Co C7 C12 -156.9(4)
B6 Co C7 C12 66.3(4)
C2 Co C7 C12 23.5(3)
B4 Co C7 C12 -63.5(4)
C5 C4 C8 C7 -2.8(3)
C9 C4 C8 C7 -179.5(3)
Co C4 C8 C7 -60.9(2)
C5 C4 C8 C13 179.1(3)
C9 C4 C8 C13 2.5(5)
Co C4 C8 C13 121.0(3)
C5 C4 C8 Co 58.1(2)
C9 C4 C8 Co -118.5(3)
C6 C7 C8 C4 1.5(3)
C12 C7 C8 C4 -177.5(3)
Co C7 C8 C4 61.4(2)
C6 C7 C8 C13 179.6(3)
C12 C7 C8 C13 0.6(5)
Co C7 C8 C13 -120.5(3)
C6 C7 C8 Co -59.9(2)
C12 C7 C8 Co 121.1(3)
C3 Co C8 C4 142.97(18)
C5 Co C8 C4 -37.46(17)
C6 Co C8 C4 -81.46(19)
C7 Co C8 C4 -118.7(3)
B5 Co C8 C4 53.5(3)
B6 Co C8 C4 -81.1(11)
C2 Co C8 C4 -176.76(18)
B4 Co C8 C4 96.7(2)
C3 Co C8 C7 -98.33(19)
C5 Co C8 C7 81.24(19)
C6 Co C8 C7 37.24(17)
B5 Co C8 C7 172.2(2)
C4 Co C8 C7 118.7(3)
B6 Co C8 C7 37.6(11)
C2 Co C8 C7 -58.1(2)
B4 Co C8 C7 -144.60(19)
C3 Co C8 C13 21.2(4)
C5 Co C8 C13 -159.2(4)
C6 Co C8 C13 156.8(4)
C7 Co C8 C13 119.5(4)
B5 Co C8 C13 -68.3(4)
C4 Co C8 C13 -121.8(4)
B6 Co C8 C13 157.2(10)
C2 Co C8 C13 61.5(4)
B4 Co C8 C13 -25.1(4)
C25 O1 C14 C15 179.6(4)
K O1 C14 C15 -36.8(4)
C16 O2 C15 C14 179.2(4)
K O2 C15 C14 -59.7(4)
O1 C14 C15 O2 65.7(5)
C15 O2 C16 C17 -175.8(4)
K O2 C16 C17 62.5(4)
C18 O3 C17 C16 -172.0(4)
K O3 C17 C16 32.7(5)
O2 C16 C17 O3 -64.4(5)
C17 O3 C18 C19 176.8(4)
K O3 C18 C19 -28.6(6)
C20 O4 C19 C18 177.8(4)
K O4 C19 C18 -64.8(5)
O3 C18 C19 O4 62.4(6)
C19 O4 C20 C21 -177.7(5)
K O4 C20 C21 62.7(5)
C22 O5 C21 C20 175.2(4)
K O5 C21 C20 29.4(5)
O4 C20 C21 O5 -64.2(5)
C21 O5 C22 C23 172.8(4)
K O5 C22 C23 -39.8(4)
C24 O6 C23 C22 179.9(4)
K O6 C23 C22 -54.5(4)
O5 C22 C23 O6 63.4(5)
C23 O6 C24 C25 -171.0(4)
K O6 C24 C25 62.2(4)
C14 O1 C25 C24 172.8(4)
K O1 C25 C24 30.2(5)
O6 C24 C25 O1 -61.4(5)
C2 C3 B4 B5 2.6(3)
C3M C3 B4 B5 172.1(3)
B7 C3 B4 B5 46.5(2)
Co C3 B4 B5 -56.8(2)
C2 C3 B4 B7 -44.0(3)
C3M C3 B4 B7 125.5(3)
Co C3 B4 B7 -103.37(18)
C2 C3 B4 Co 59.4(2)
C3M C3 B4 Co -131.1(3)
B7 C3 B4 Co 103.37(18)
C5 Co B4 C3 178.20(18)
C6 Co B4 C3 127.8(19)
C8 Co B4 C3 101.44(19)
C7 Co B4 C3 66.8(3)
B5 Co B4 C3 -117.3(3)
C4 Co B4 C3 143.14(18)
B6 Co B4 C3 -78.84(19)
C2 Co B4 C3 -34.92(17)
C3 Co B4 B5 117.3(3)
C5 Co B4 B5 -64.5(3)
C6 Co B4 B5 -115(2)
C8 Co B4 B5 -141.25(18)
C7 Co B4 B5 -175.88(19)
C4 Co B4 B5 -99.56(19)
B6 Co B4 B5 38.47(19)
C2 Co B4 B5 82.39(19)
C3 Co B4 B7 59.4(2)
C5 Co B4 B7 -122.4(2)
C6 Co B4 B7 -172.9(19)
C8 Co B4 B7 160.80(17)
C7 Co B4 B7 126.2(2)
B5 Co B4 B7 -58.0(2)
C4 Co B4 B7 -157.51(17)
B6 Co B4 B7 -19.49(18)
C2 Co B4 B7 24.44(17)
C3 B4 B5 B6 0.5(3)
B7 B4 B5 B6 47.9(2)
Co B4 B5 B6 -55.7(2)
C3 B4 B5 B7 -47.4(2)
Co B4 B5 B7 -103.67(19)
C3 B4 B5 Co 56.3(2)
B7 B4 B5 Co 103.67(19)
C3 B4 B5 I -172.2(2)
B7 B4 B5 I -124.9(3)
Co B4 B5 I 131.5(2)
C3 Co B5 B4 -39.34(18)
C5 Co B5 B4 140.06(18)
C6 Co B5 B4 174.99(19)
C8 Co B5 B4 65.2(3)
C7 Co B5 B4 147.8(14)
C4 Co B5 B4 97.96(19)
B6 Co B5 B4 -121.9(3)
C2 Co B5 B4 -82.63(19)
C3 Co B5 B6 82.55(19)
C5 Co B5 B6 -98.05(19)
C6 Co B5 B6 -63.1(2)
C8 Co B5 B6 -172.86(18)
C7 Co B5 B6 -90.3(15)
C4 Co B5 B6 -140.15(18)
C2 Co B5 B6 39.26(17)
B4 Co B5 B6 121.9(3)
C3 Co B5 B7 22.23(18)
C5 Co B5 B7 -158.37(18)
C6 Co B5 B7 -123.4(2)
C8 Co B5 B7 126.8(2)
C7 Co B5 B7 -150.6(14)
C4 Co B5 B7 159.53(17)
B6 Co B5 B7 -60.3(2)
C2 Co B5 B7 -21.06(17)
B4 Co B5 B7 61.6(2)
C3 Co B5 I -158.8(3)
C5 Co B5 I 20.7(3)
C6 Co B5 I 55.6(3)
C8 Co B5 I -54.2(3)
C7 Co B5 I 28.4(16)
C4 Co B5 I -21.5(3)
B6 Co B5 I 118.7(3)
C2 Co B5 I 158.0(3)
B4 Co B5 I -119.4(3)
K I B5 B4 133.3(3)
K I B5 B6 -38.3(2)
K I B5 B7 46.8(3)
K I B5 Co -131.9(3)
C3 C2 B6 B5 4.8(3)
C2M C2 B6 B5 -169.0(3)
B7 C2 B6 B5 -45.0(2)
Co C2 B6 B5 58.0(2)
C3 C2 B6 B7 49.8(2)
C2M C2 B6 B7 -124.1(4)
Co C2 B6 B7 102.94(18)
C3 C2 B6 Co -53.1(2)
C2M C2 B6 Co 133.0(3)
B7 C2 B6 Co -102.94(18)
C3 C2 B6 K 107.6(3)
C2M C2 B6 K -66.3(4)
B7 C2 B6 K 57.8(2)
Co C2 B6 K 160.7(2)
B4 B5 B6 C2 -3.2(3)
B7 B5 B6 C2 45.2(2)
Co B5 B6 C2 -59.39(19)
I B5 B6 C2 169.6(2)
B4 B5 B6 B7 -48.4(3)
Co B5 B6 B7 -104.62(19)
I B5 B6 B7 124.4(3)
B4 B5 B6 Co 56.2(2)
B7 B5 B6 Co 104.62(19)
I B5 B6 Co -131.0(2)
B4 B5 B6 K -130.7(2)
B7 B5 B6 K -82.23(17)
Co B5 B6 K 173.14(12)
I B5 B6 K 42.1(2)
C3 Co B6 C2 34.17(17)
C5 Co B6 C2 -145.29(17)
C6 Co B6 C2 -103.19(18)
C8 Co B6 C2 -103.6(11)
C7 Co B6 C2 -70.4(2)
B5 Co B6 C2 116.7(2)
C4 Co B6 C2 -176.28(17)
B4 Co B6 C2 78.59(19)
C3 Co B6 B5 -82.50(19)
C5 Co B6 B5 98.04(19)
C6 Co B6 B5 140.15(18)
C8 Co B6 B5 139.8(10)
C7 Co B6 B5 172.93(18)
C4 Co B6 B5 67.1(3)
C2 Co B6 B5 -116.7(2)
B4 Co B6 B5 -38.08(18)
C3 Co B6 B7 -24.73(18)
C5 Co B6 B7 155.81(18)
C6 Co B6 B7 -162.08(17)
C8 Co B6 B7 -162.5(10)
C7 Co B6 B7 -129.30(19)
B5 Co B6 B7 57.8(2)
C4 Co B6 B7 124.8(2)
C2 Co B6 B7 -58.9(2)
B4 Co B6 B7 19.69(18)
C3 Co B6 K -100.8(4)
C5 Co B6 K 79.7(4)
C6 Co B6 K 121.8(4)
C8 Co B6 K 121.4(10)
C7 Co B6 K 154.6(3)
B5 Co B6 K -18.3(3)
C4 Co B6 K 48.7(5)
C2 Co B6 K -135.0(5)
B4 Co B6 K -56.4(4)
O5 K B6 C2 175.5(2)
O1 K B6 C2 -53.7(3)
O6 K B6 C2 -118.3(3)
O3 K B6 C2 62.2(3)
O2 K B6 C2 6.7(3)
O4 K B6 C2 117.5(3)
I K B6 C2 -131.0(3)
O5 K B6 B5 -75.57(19)
O1 K B6 B5 55.2(2)
O6 K B6 B5 -9.4(2)
O3 K B6 B5 171.10(19)
O2 K B6 B5 115.61(18)
O4 K B6 B5 -133.63(18)
I K B6 B5 -22.09(15)
O5 K B6 B7 -136.12(17)
O1 K B6 B7 -5.35(19)
O6 K B6 B7 -70.0(2)
O3 K B6 B7 110.55(18)
O2 K B6 B7 55.06(18)
O4 K B6 B7 165.82(17)
I K B6 B7 -82.64(17)
O5 K B6 Co -58.7(4)
O1 K B6 Co 72.0(4)
O6 K B6 Co 7.4(5)
O3 K B6 Co -172.1(4)
O2 K B6 Co 132.4(4)
O4 K B6 Co -116.8(4)
I K B6 Co -5.3(4)
C3 C2 B7 B5 -88.2(2)
C2M C2 B7 B5 161.9(3)
B6 C2 B7 B5 40.2(2)
Co C2 B7 B5 -25.0(2)
C2M C2 B7 C3 -109.9(4)
B6 C2 B7 C3 128.4(3)
Co C2 B7 C3 63.17(16)
C3 C2 B7 B6 -128.4(3)
C2M C2 B7 B6 121.7(4)
Co C2 B7 B6 -65.19(18)
C3 C2 B7 B4 -33.6(2)
C2M C2 B7 B4 -143.5(3)
B6 C2 B7 B4 94.7(3)
Co C2 B7 B4 29.5(2)
B4 B5 B7 C2 89.9(2)
B6 B5 B7 C2 -38.3(2)
Co B5 B7 C2 25.3(2)
I B5 B7 C2 -153.8(3)
B4 B5 B7 C3 39.3(2)
B6 B5 B7 C3 -88.9(2)
Co B5 B7 C3 -25.31(19)
I B5 B7 C3 155.6(3)
B4 B5 B7 B6 128.2(3)
Co B5 B7 B6 63.55(18)
I B5 B7 B6 -115.5(3)
B6 B5 B7 B4 -128.2(3)
Co B5 B7 B4 -64.65(19)
I B5 B7 B4 116.3(3)
C3M C3 B7 C2 109.9(4)
B4 C3 B7 C2 -134.9(3)
Co C3 B7 C2 -67.49(17)
C2 C3 B7 B5 93.5(2)
C3M C3 B7 B5 -156.5(4)
B4 C3 B7 B5 -41.4(2)
Co C3 B7 B5 26.0(2)
C2 C3 B7 B6 38.3(2)
C3M C3 B7 B6 148.2(4)
B4 C3 B7 B6 -96.6(2)
Co C3 B7 B6 -29.2(2)
C2 C3 B7 B4 134.9(3)
C3M C3 B7 B4 -115.2(4)
Co C3 B7 B4 67.40(19)
B5 B6 B7 C2 128.4(3)
Co B6 B7 C2 65.51(17)
K B6 B7 C2 -136.2(2)
C2 B6 B7 B5 -128.4(3)
Co B6 B7 B5 -62.90(19)
K B6 B7 B5 95.36(19)
C2 B6 B7 C3 -37.3(2)
B5 B6 B7 C3 91.1(2)
Co B6 B7 C3 28.22(19)
K B6 B7 C3 -173.52(18)
C2 B6 B7 B4 -88.5(2)
B5 B6 B7 B4 40.0(2)
Co B6 B7 B4 -22.9(2)
K B6 B7 B4 135.33(19)
C3 B4 B7 C2 33.2(2)
B5 B4 B7 C2 -92.6(2)
Co B4 B7 C2 -29.40(19)
C3 B4 B7 B5 125.8(3)
Co B4 B7 B5 63.17(18)
B5 B4 B7 C3 -125.8(3)
Co B4 B7 C3 -62.61(17)
C3 B4 B7 B6 85.4(2)
B5 B4 B7 B6 -40.4(2)
Co B4 B7 B6 22.8(2)
